data_2013127
loop_
_publ_author_name
'Avecilla, Fernando'
'Esteban, David'
'Platas-Iglesias, Carlos'
'De Blas, Andres'
'Rodr\'iguez-Blas, Teresa'

_publ_section_title '[7,13-Bis(2-aminobenzyl)-1,4,10-trioxa-7,13-diazacyclopentadecane]diisothiocyanatobarium(II)'
_journal_issue 1
_journal_name_full 'Acta Crystallographica Section C'
_journal_page_first m16
_journal_page_last m17
_journal_paper_doi 10.1107/S0108270102021571
_journal_volume 59
_journal_year 2003
_chemical_formula_iupac '[Ba (C24 H36 N4 O3) (N C S)2]'
_chemical_formula_moiety 'C26 H36 Ba N6 O3 S2'
_chemical_formula_sum 'C26 H36 Ba N6 O3 S2'
_chemical_formula_weight 682.07
_chemical_name_systematic
;
[7,13-bis(2-aminobenzyl)-1,4,10-trioxa-
7,13-diazacyclopentadecane]diisothiocyanatobarium(II)
;
_space_group_IT_number 4
_symmetry_cell_setting monoclinic
_symmetry_space_group_name_Hall 'P 2yb'
_symmetry_space_group_name_H-M 'P 1 21 1'
_atom_sites_solution_hydrogens geom
_atom_sites_solution_primary direct
_atom_sites_solution_secondary difmap
_audit_creation_method SHELXL97
_cell_angle_alpha 90
_cell_angle_beta 95.0290(10)
_cell_angle_gamma 90
_cell_formula_units_Z 2
_cell_length_a 10.4878(2)
_cell_length_b 12.2591(2)
_cell_length_c 11.9750(3)
_cell_measurement_reflns_used 11331
_cell_measurement_temperature 298(2)
_cell_measurement_theta_max 28.31
_cell_measurement_theta_min 1.37
_cell_volume 1533.71(5)
_computing_cell_refinement 'SAINT (Siemens, 1995)'
_computing_data_collection 'SMART (Siemens, 1995)'
_computing_data_reduction SAINT
_computing_molecular_graphics 'SHELXTL (Sheldrick, 1997b)'
_computing_publication_material SHELXTL
_computing_structure_refinement 'SHELXL97 (Sheldrick, 1997a)'
_computing_structure_solution 'SHELXS97 (Sheldrick, 1990)'
_diffrn_ambient_temperature 298(2)
_diffrn_measured_fraction_theta_full 0.991
_diffrn_measured_fraction_theta_max 0.991
_diffrn_measurement_device_type 'Bruker SMART CCD area-detector'
_diffrn_measurement_method \f/\w
_diffrn_radiation_monochromator graphite
_diffrn_radiation_source 'fine-focus sealed tube'
_diffrn_radiation_type MoK\a
_diffrn_radiation_wavelength 0.7107
_diffrn_reflns_av_R_equivalents 0.075
_diffrn_reflns_av_sigmaI/netI 0.117
_diffrn_reflns_limit_h_max 13
_diffrn_reflns_limit_h_min -13
_diffrn_reflns_limit_k_max 16
_diffrn_reflns_limit_k_min -10
_diffrn_reflns_limit_l_max 15
_diffrn_reflns_limit_l_min -15
_diffrn_reflns_number 11420
_diffrn_reflns_theta_full 28.31
_diffrn_reflns_theta_max 28.31
_diffrn_reflns_theta_min 1.71
_diffrn_standards_decay_% 0.05
_diffrn_standards_interval_count 'set of frames'
_diffrn_standards_number '50 first frames'
_exptl_absorpt_coefficient_mu 1.467
_exptl_absorpt_correction_T_max 0.930
_exptl_absorpt_correction_T_min 0.758
_exptl_absorpt_correction_type empirical
_exptl_absorpt_process_details 'SADABS (Sheldrick, 1996)'
_exptl_crystal_colour colourless
_exptl_crystal_density_diffrn 1.477
_exptl_crystal_density_meas ?
_exptl_crystal_density_method 'not measured'
_exptl_crystal_description block
_exptl_crystal_F_000 692
_exptl_crystal_size_max 0.20
_exptl_crystal_size_mid 0.10
_exptl_crystal_size_min 0.05
_refine_diff_density_max 0.75
_refine_diff_density_min -0.91
_refine_ls_abs_structure_details 'Flack (1983) with 1709 Friedel pairs'
_refine_ls_abs_structure_Flack 0.02(2)
_refine_ls_extinction_method none
_refine_ls_goodness_of_fit_ref 1.049
_refine_ls_hydrogen_treatment mixed
_refine_ls_matrix_type full
_refine_ls_number_parameters 353
_refine_ls_number_reflns 5697
_refine_ls_number_restraints 27
_refine_ls_restrained_S_all 1.047
_refine_ls_R_factor_all 0.111
_refine_ls_R_factor_gt 0.054
_refine_ls_shift/su_max 0.001
_refine_ls_shift/su_mean 0.000
_refine_ls_structure_factor_coef Fsqd
_refine_ls_weighting_details 'calc w = 1/[\s^2^(Fo^2^)+(0.0212P)^2^] where P=(Fo^2^+2Fc^2^)/3'
_refine_ls_weighting_scheme calc
_refine_ls_wR_factor_gt 0.080
_refine_ls_wR_factor_ref 0.099
_reflns_number_gt 3718
_reflns_number_total 5697
_reflns_threshold_expression I>2\s(I)
_cod_data_source_file fa1001.cif
_cod_data_source_block I
_cod_depositor_comments
;
The following automatic conversions were performed:
'_symmetry_cell_setting' value 'Monoclinic' changed to 'monoclinic'
according to '/home/saulius/struct/CIF-dictionaries/cif_core.dic'
dictionary named 'cif_core.dic' version 2.4.1 from 2010-06-29.

Automatic conversion script
Id: cif_fix_enum 1527 2010-12-29 10:47:43Z saulius 

The following automatic conversions were performed:

'_symmetry_cell_setting' value 'Monoclinic' changed to 'monoclinic'
according to /home/saulius/struct/CIF-dictionaries/cif_core.dic
dictionary named 'cif_core.dic' version 2.4.1 from 2010-06-29.

Automatic conversion script
Id: cif_fix_values 1715 2011-07-08 13:25:40Z adriana 

The following automatic conversions were performed:

'_exptl_crystal_density_meas' value 'not measured' was changed to '?'
- the value is perceived as not measured.

Automatic conversion script
Id: cif_fix_values 3008 2015-01-20 13:52:24Z robertas 
;
_cod_original_sg_symbol_H-M 'P 21'
_cod_database_code 2013127
_cod_database_fobs_code 2013127

loop_
_symmetry_equiv_pos_as_xyz
'x, y, z'
'-x, y+1/2, -z'

loop_
_atom_site_label
_atom_site_fract_x
_atom_site_fract_y
_atom_site_fract_z
_atom_site_U_iso_or_equiv
_atom_site_adp_type
_atom_site_calc_flag
_atom_site_refinement_flags
_atom_site_occupancy
_atom_site_disorder_assembly
_atom_site_disorder_group
_atom_site_type_symbol
Ba1 0.30229(4) 0.52484(4) 0.68663(3) 0.03547(12) Uani d DU 1 . . Ba
S1S 0.6349(3) 0.6227(3) 0.3902(3) 0.0919(11) Uani d . 1 A . S
O1 0.1370(6) 0.6189(5) 0.8216(5) 0.0526(16) Uani d . 1 A . O
N1SA 0.519(3) 0.530(3) 0.568(3) 0.090(8) Uani d PDU 0.66(8) A 1 N
N1SB 0.477(5) 0.513(3) 0.526(5) 0.073(10) Uani d PDU 0.34(8) A 2 N
C1S 0.5540(10) 0.5660(7) 0.4809(11) 0.071(3) Uani d DU 1 . . C
N1 0.2146(8) 0.3717(6) 0.5147(8) 0.044(2) Uani d . 1 A . N
H1C 0.1631 0.3534 0.5701 0.053 Uiso d R 1 . . H
H1D 0.2229 0.2927 0.4923 0.053 Uiso d R 1 . . H
C1 0.1862(10) 0.6691(8) 0.9246(8) 0.066(3) Uani d . 1 . . C
H1A 0.1169 0.6843 0.9710 0.079 Uiso calc R 1 A . H
H1B 0.2282 0.7374 0.9095 0.079 Uiso calc R 1 . . H
O2 0.4271(10) 0.7202(8) 0.7456(7) 0.094(4) Uani d . 1 A . O
N2 0.4378(8) 0.3381(7) 0.7918(7) 0.042(2) Uani d . 1 A . N
H2C 0.4405 0.2778 0.7287 0.050 Uiso d R 1 . . H
H2D 0.3868 0.3099 0.8537 0.050 Uiso d R 1 . . H
S2S 0.1675(3) 0.2467(3) 0.9475(2) 0.0767(9) Uani d . 1 A . S
C2S 0.1387(8) 0.3094(7) 0.8264(8) 0.044(2) Uani d . 1 . . C
N2S 0.1225(8) 0.3524(7) 0.7429(7) 0.061(2) Uani d . 1 A . N
C2 0.2809(9) 0.5911(8) 0.9845(7) 0.059(3) Uani d . 1 A . C
H2A 0.3059 0.6199 1.0586 0.070 Uiso calc R 1 . . H
H2B 0.2381 0.5220 0.9941 0.070 Uiso calc R 1 . . H
N3 0.3981(8) 0.5705(5) 0.9273(6) 0.047(2) Uani d . 1 A . N
O3 0.2743(8) 0.7114(6) 0.5562(8) 0.097(3) Uani d . 1 A . O
C3 0.4817(10) 0.6715(7) 0.9351(8) 0.057(3) Uani d . 1 . . C
H3A 0.4330 0.7322 0.9612 0.069 Uiso calc R 1 A . H
H3B 0.5541 0.6590 0.9897 0.069 Uiso calc R 1 . . H
N4 0.0412(6) 0.5855(5) 0.5831(6) 0.0385(17) Uani d . 1 A . N
C4 0.5296(14) 0.7007(12) 0.8252(13) 0.075(5) Uani d . 1 A . C
H4A 0.5828 0.7655 0.8340 0.090 Uiso calc R 1 . . H
H4B 0.5816 0.6417 0.8000 0.090 Uiso calc R 1 . . H
C5 0.4316(12) 0.8004(9) 0.6673(13) 0.100(5) Uani d . 1 . . C
H5A 0.5082 0.7898 0.6287 0.120 Uiso calc R 1 A . H
H5B 0.4404 0.8698 0.7061 0.120 Uiso calc R 1 . . H
C6 0.3252(14) 0.8078(8) 0.5853(10) 0.091(4) Uani d . 1 A . C
H6A 0.2600 0.8531 0.6144 0.109 Uiso calc R 1 . . H
H6B 0.3525 0.8432 0.5190 0.109 Uiso calc R 1 . . H
C7 0.1745(11) 0.7041(9) 0.4733(11) 0.060(4) Uani d . 1 . . C
H7A 0.1912 0.6438 0.4242 0.072 Uiso calc R 1 A . H
H7B 0.1725 0.7704 0.4289 0.072 Uiso calc R 1 . . H
C8 0.0465(9) 0.6880(7) 0.5154(8) 0.046(2) Uani d . 1 A . C
H8A -0.0179 0.6846 0.4522 0.055 Uiso calc R 1 . . H
H8B 0.0270 0.7499 0.5613 0.055 Uiso calc R 1 . . H
C9 -0.0358(8) 0.6026(8) 0.6794(8) 0.053(3) Uani d . 1 . . C
H9A -0.0532 0.5320 0.7114 0.064 Uiso calc R 1 A . H
H9B -0.1174 0.6341 0.6517 0.064 Uiso calc R 1 . . H
C10 0.0235(10) 0.6745(8) 0.7714(8) 0.059(3) Uani d . 1 A . C
H10A 0.0466 0.7444 0.7411 0.071 Uiso calc R 1 . . H
H10B -0.0365 0.6869 0.8272 0.071 Uiso calc R 1 . . H
C11 -0.0242(8) 0.4961(6) 0.5132(7) 0.045(3) Uani d . 1 . . C
H11A -0.1123 0.5172 0.4929 0.054 Uiso calc R 1 A . H
H11B -0.0252 0.4303 0.5582 0.054 Uiso calc R 1 . . H
C12 0.0399(9) 0.4709(7) 0.4063(7) 0.046(2) Uani d . 1 A . C
C13 -0.0167(10) 0.5113(14) 0.3050(8) 0.073(3) Uani d . 1 . . C
H13 -0.0912 0.5527 0.3024 0.087 Uiso calc R 1 A . H
C14 0.0419(15) 0.4879(10) 0.2084(10) 0.097(5) Uani d . 1 A . C
H14 0.0068 0.5146 0.1398 0.116 Uiso calc R 1 . . H
C15 0.1508(13) 0.4257(11) 0.2130(10) 0.087(4) Uani d . 1 . . C
H15 0.1871 0.4083 0.1472 0.104 Uiso calc R 1 A . H
C16 0.2064(10) 0.3892(8) 0.3130(9) 0.067(3) Uani d . 1 A . C
H16 0.2826 0.3502 0.3150 0.080 Uiso calc R 1 . . H
C17 0.1517(9) 0.4092(7) 0.4106(8) 0.045(2) Uani d . 1 . . C
C18 0.4672(10) 0.4792(7) 0.9861(8) 0.051(3) Uani d . 1 . . C
H18A 0.4077 0.4196 0.9933 0.062 Uiso calc R 1 A . H
H18B 0.4973 0.5030 1.0611 0.062 Uiso calc R 1 . . H
C19 0.5802(9) 0.4374(7) 0.9282(7) 0.047(2) Uani d . 1 A . C
C20 0.7049(11) 0.4644(8) 0.9691(9) 0.065(3) Uani d . 1 . . C
H20 0.7176 0.5089 1.0320 0.078 Uiso calc R 1 A . H
C21 0.8086(10) 0.4271(10) 0.9193(10) 0.071(3) Uani d . 1 A . C
H21 0.8907 0.4457 0.9487 0.085 Uiso calc R 1 . . H
C22 0.7917(10) 0.3624(10) 0.8262(10) 0.075(3) Uani d . 1 . . C
H22 0.8622 0.3394 0.7904 0.090 Uiso calc R 1 A . H
C23 0.6688(9) 0.3310(8) 0.7849(8) 0.054(3) Uani d . 1 A . C
H23 0.6568 0.2854 0.7228 0.064 Uiso calc R 1 . . H
C24 0.5633(12) 0.3690(10) 0.8381(11) 0.040(3) Uani d . 1 . . C

loop_
_atom_site_aniso_label
_atom_site_aniso_U_11
_atom_site_aniso_U_22
_atom_site_aniso_U_33
_atom_site_aniso_U_12
_atom_site_aniso_U_13
_atom_site_aniso_U_23
Ba1 0.0388(2) 0.0302(2) 0.0380(2) -0.0017(5) 0.00632(15) 0.0000(5)
S1S 0.081(2) 0.071(2) 0.128(3) 0.0080(17) 0.031(2) 0.045(2)
O1 0.057(4) 0.046(4) 0.056(4) 0.011(3) 0.015(3) -0.017(3)
N1SA 0.097(13) 0.063(12) 0.121(14) -0.002(16) 0.065(12) -0.021(15)
N1SB 0.069(18) 0.050(17) 0.106(19) -0.035(15) 0.048(15) -0.043(16)
C1S 0.060(7) 0.033(6) 0.128(9) -0.001(4) 0.047(6) 0.001(5)
N1 0.048(6) 0.032(5) 0.054(6) -0.006(4) 0.006(5) -0.009(4)
C1 0.073(8) 0.076(8) 0.050(6) 0.008(6) 0.023(6) -0.019(6)
O2 0.122(8) 0.093(7) 0.063(6) -0.059(6) -0.023(6) 0.025(5)
N2 0.045(6) 0.035(5) 0.045(6) 0.005(4) 0.008(4) 0.003(4)
S2S 0.075(2) 0.098(2) 0.0565(18) -0.0038(17) -0.0001(15) 0.0260(16)
C2S 0.029(5) 0.051(6) 0.052(6) 0.000(4) 0.009(4) -0.006(5)
N2S 0.062(6) 0.065(6) 0.057(6) -0.008(5) 0.003(5) 0.025(5)
C2 0.071(8) 0.067(7) 0.040(6) 0.002(5) 0.010(5) -0.012(5)
N3 0.062(6) 0.045(5) 0.036(5) -0.007(4) 0.005(4) -0.011(3)
O3 0.075(6) 0.056(6) 0.152(9) -0.033(4) -0.043(6) 0.048(6)
C3 0.063(8) 0.036(6) 0.072(7) -0.013(5) 0.000(6) -0.009(5)
N4 0.036(4) 0.037(4) 0.044(4) 0.004(3) 0.008(3) 0.004(3)
C4 0.070(11) 0.071(10) 0.084(11) -0.029(9) 0.005(9) -0.003(8)
C5 0.091(10) 0.048(8) 0.163(14) -0.028(7) 0.015(10) 0.021(8)
C6 0.154(14) 0.029(7) 0.089(9) -0.015(7) 0.006(9) 0.009(6)
C7 0.047(7) 0.038(7) 0.095(11) 0.003(5) 0.010(7) 0.024(6)
C8 0.050(6) 0.033(5) 0.054(6) 0.013(4) 0.003(5) 0.005(4)
C9 0.031(6) 0.060(7) 0.070(7) 0.011(5) 0.014(5) -0.001(5)
C10 0.051(7) 0.060(7) 0.068(7) 0.013(5) 0.013(6) -0.011(5)
C11 0.034(5) 0.045(8) 0.056(6) -0.001(4) 0.003(4) 0.002(4)
C12 0.050(6) 0.045(6) 0.043(5) -0.007(4) 0.003(5) 0.006(4)
C13 0.090(7) 0.069(9) 0.056(6) 0.005(8) -0.010(5) -0.004(8)
C14 0.143(13) 0.095(14) 0.050(7) -0.025(9) -0.006(7) 0.001(6)
C15 0.115(12) 0.100(11) 0.050(8) -0.030(9) 0.032(8) -0.014(7)
C16 0.071(7) 0.082(8) 0.050(6) -0.018(6) 0.020(5) -0.006(6)
C17 0.048(6) 0.029(5) 0.059(7) -0.013(4) 0.008(5) -0.012(5)
C18 0.072(8) 0.044(6) 0.037(6) -0.003(5) 0.000(5) 0.007(4)
C19 0.052(7) 0.043(6) 0.045(6) -0.012(5) 0.006(5) 0.002(4)
C20 0.074(9) 0.057(7) 0.061(7) -0.008(6) -0.014(6) 0.001(5)
C21 0.049(8) 0.083(9) 0.077(8) -0.016(6) -0.018(6) 0.020(7)
C22 0.043(7) 0.099(9) 0.083(9) 0.000(6) 0.014(6) 0.026(7)
C23 0.049(7) 0.053(6) 0.060(7) 0.006(5) 0.014(5) 0.009(5)
C24 0.038(7) 0.036(6) 0.043(7) 0.002(5) -0.008(5) 0.006(5)

loop_
_atom_type_symbol
_atom_type_description
_atom_type_scat_dispersion_real
_atom_type_scat_dispersion_imag
_atom_type_scat_source
C C 0.0033 0.0016 'International Tables Vol C Tables 4.2.6.8 and 6.1.1.4'
H H 0.0000 0.0000 'International Tables Vol C Tables 4.2.6.8 and 6.1.1.4'
N N 0.0061 0.0033 'International Tables Vol C Tables 4.2.6.8 and 6.1.1.4'
O O 0.0106 0.0060 'International Tables Vol C Tables 4.2.6.8 and 6.1.1.4'
S S 0.1246 0.1234 'International Tables Vol C Tables 4.2.6.8 and 6.1.1.4'
Ba Ba -0.3244 2.2819 'International Tables Vol C Tables 4.2.6.8 and 6.1.1.4'

loop_
_geom_angle_atom_site_label_1
_geom_angle_atom_site_label_2
_geom_angle_atom_site_label_3
_geom_angle
_geom_angle_publ_flag
O1 Ba1 O3 86.8(3) yes
O1 Ba1 N1SB 157.8(10) yes
O3 Ba1 N1SB 72.3(13) yes
O1 Ba1 N1SA 152.0(10) yes
O3 Ba1 N1SA 75.2(6) yes
N1SB Ba1 N1SA 13.9(9) yes
O1 Ba1 O2 78.2(3) yes
O3 Ba1 O2 57.2(3) yes
N1SB Ba1 O2 84.2(7) yes
N1SA Ba1 O2 74.1(11) yes
O1 Ba1 N1 121.3(2) yes
O3 Ba1 N1 97.1(3) yes
N1SB Ba1 N1 69.9(9) yes
N1SA Ba1 N1 82.6(11) yes
O2 Ba1 N1 148.7(2) yes
O1 Ba1 N2 112.7(2) yes
O3 Ba1 N2 156.0(2) yes
N1SB Ba1 N2 86.1(14) yes
N1SA Ba1 N2 81.3(5) yes
O2 Ba1 N2 111.3(3) yes
N1 Ba1 N2 84.8(2) yes
O1 Ba1 N2S 73.5(2) yes
O3 Ba1 N2S 133.0(2) yes
N1SB Ba1 N2S 126.4(6) yes
N1SA Ba1 N2S 134.3(10) yes
O2 Ba1 N2S 148.5(3) yes
N1 Ba1 N2S 61.6(2) yes
N2 Ba1 N2S 68.7(2) yes
O1 Ba1 N4 62.31(19) yes
O3 Ba1 N4 61.0(2) yes
N1SB Ba1 N4 111.1(16) yes
N1SA Ba1 N4 122.6(7) yes
O2 Ba1 N4 106.4(3) yes
N1 Ba1 N4 69.1(2) yes
N2 Ba1 N4 139.9(2) yes
N2S Ba1 N4 72.1(2) yes
O1 Ba1 N3 62.1(2) yes
O3 Ba1 N3 113.3(2) yes
N1SB Ba1 N3 119.2(14) yes
N1SA Ba1 N3 105.4(10) yes
O2 Ba1 N3 59.3(2) yes
N1 Ba1 N3 149.6(2) yes
N2 Ba1 N3 68.0(2) yes
N2S Ba1 N3 94.6(2) yes
N4 Ba1 N3 124.3(2) yes
C1 O1 C10 112.0(7) ?
C1 O1 Ba1 119.5(5) ?
C10 O1 Ba1 119.5(5) ?
C1S N1SA Ba1 139.9(17) ?
C1S N1SB Ba1 142.3(19) ?
N1SB C1S S1S 164(3) ?
N1SA C1S S1S 164(2) ?
C17 N1 Ba1 120.5(5) ?
C17 N1 H1C 116.8 ?
Ba1 N1 H1C 79.3 ?
C17 N1 H1D 96.9 ?
Ba1 N1 H1D 141.8 ?
H1C N1 H1D 91.6 ?
O1 C1 C2 107.9(8) ?
O1 C1 H1A 110.1 ?
C2 C1 H1A 110.1 ?
O1 C1 H1B 110.1 ?
C2 C1 H1B 110.1 ?
H1A C1 H1B 108.4 ?
C5 O2 C4 121.5(11) ?
C5 O2 Ba1 119.3(7) ?
C4 O2 Ba1 110.1(8) ?
C24 N2 Ba1 110.8(7) ?
C24 N2 H2C 112.2 ?
Ba1 N2 H2C 106.3 ?
C24 N2 H2D 109.5 ?
Ba1 N2 H2D 108.4 ?
H2C N2 H2D 109.5 ?
N2S C2S S2S 178.0(9) ?
C2S N2S Ba1 119.1(7) ?
N3 C2 C1 115.2(8) ?
N3 C2 H2A 108.5 ?
C1 C2 H2A 108.5 ?
N3 C2 H2B 108.5 ?
C1 C2 H2B 108.5 ?
H2A C2 H2B 107.5 ?
C18 N3 C2 107.5(7) ?
C18 N3 C3 109.4(7) ?
C2 N3 C3 109.3(7) ?
C18 N3 Ba1 115.0(5) ?
C2 N3 Ba1 104.7(5) ?
C3 N3 Ba1 110.7(5) ?
C18 N3 N4 132.7(4) ?
C2 N3 N4 78.3(5) ?
C3 N3 N4 112.6(5) ?
Ba1 N3 N4 27.74(11) ?
C6 O3 C7 120.5(9) ?
C6 O3 Ba1 124.4(7) ?
C7 O3 Ba1 112.8(6) ?
C4 C3 N3 112.3(9) ?
C4 C3 H3A 109.1 ?
N3 C3 H3A 109.1 ?
C4 C3 H3B 109.1 ?
N3 C3 H3B 109.1 ?
H3A C3 H3B 107.9 ?
C9 N4 C8 110.6(6) ?
C9 N4 C11 106.5(7) ?
C8 N4 C11 110.2(6) ?
C9 N4 Ba1 104.7(5) ?
C8 N4 Ba1 110.8(5) ?
C11 N4 Ba1 113.8(4) ?
C9 N4 N3 78.2(5) ?
C8 N4 N3 113.0(5) ?
C11 N4 N3 131.3(4) ?
Ba1 N4 N3 27.94(11) ?
O2 C4 C3 110.2(11) ?
O2 C4 H4A 109.6 ?
C3 C4 H4A 109.6 ?
O2 C4 H4B 109.6 ?
C3 C4 H4B 109.6 ?
H4A C4 H4B 108.1 ?
O2 C5 C6 116.6(10) ?
O2 C5 H5A 108.1 ?
C6 C5 H5A 108.1 ?
O2 C5 H5B 108.1 ?
C6 C5 H5B 108.1 ?
H5A C5 H5B 107.3 ?
O3 C6 C5 113.4(10) ?
O3 C6 H6A 108.9 ?
C5 C6 H6A 108.9 ?
O3 C6 H6B 108.9 ?
C5 C6 H6B 108.9 ?
H6A C6 H6B 107.7 ?
O3 C7 C8 114.5(11) ?
O3 C7 H7A 108.6 ?
C8 C7 H7A 108.6 ?
O3 C7 H7B 108.6 ?
C8 C7 H7B 108.6 ?
H7A C7 H7B 107.6 ?
C7 C8 N4 111.9(7) ?
C7 C8 H8A 109.2 ?
N4 C8 H8A 109.2 ?
C7 C8 H8B 109.2 ?
N4 C8 H8B 109.2 ?
H8A C8 H8B 107.9 ?
N4 C9 C10 115.8(8) ?
N4 C9 H9A 108.3 ?
C10 C9 H9A 108.3 ?
N4 C9 H9B 108.3 ?
C10 C9 H9B 108.3 ?
H9A C9 H9B 107.4 ?
O1 C10 C9 107.5(7) ?
O1 C10 H10A 110.2 ?
C9 C10 H10A 110.2 ?
O1 C10 H10B 110.2 ?
C9 C10 H10B 110.2 ?
H10A C10 H10B 108.5 ?
N4 C11 C12 113.6(7) ?
N4 C11 H11A 108.8 ?
C12 C11 H11A 108.8 ?
N4 C11 H11B 108.8 ?
C12 C11 H11B 108.8 ?
H11A C11 H11B 107.7 ?
C17 C12 C13 121.2(9) ?
C17 C12 C11 120.6(8) ?
C13 C12 C11 118.1(9) ?
C14 C13 C12 117.8(12) ?
C14 C13 H13 121.1 ?
C12 C13 H13 121.1 ?
C15 C14 C13 120.7(12) ?
C15 C14 H14 119.7 ?
C13 C14 H14 119.7 ?
C16 C15 C14 120.7(11) ?
C16 C15 H15 119.7 ?
C14 C15 H15 119.7 ?
C15 C16 C17 120.9(11) ?
C15 C16 H16 119.5 ?
C17 C16 H16 119.5 ?
C16 C17 C12 118.7(10) ?
C16 C17 N1 119.4(10) ?
C12 C17 N1 121.8(8) ?
N3 C18 C19 114.2(8) ?
N3 C18 H18A 108.7 ?
C19 C18 H18A 108.7 ?
N3 C18 H18B 108.7 ?
C19 C18 H18B 108.7 ?
H18A C18 H18B 107.6 ?
C24 C19 C20 118.4(10) ?
C24 C19 C18 121.1(10) ?
C20 C19 C18 120.4(9) ?
C21 C20 C19 121.7(10) ?
C21 C20 H20 119.1 ?
C19 C20 H20 119.1 ?
C20 C21 C22 120.0(10) ?
C20 C21 H21 120.0 ?
C22 C21 H21 120.0 ?
C21 C22 C23 119.9(10) ?
C21 C22 H22 120.0 ?
C23 C22 H22 120.0 ?
C22 C23 C24 119.3(10) ?
C22 C23 H23 120.4 ?
C24 C23 H23 120.4 ?
C19 C24 C23 120.6(11) ?
C19 C24 N2 121.2(11) ?
C23 C24 N2 118.1(11) ?

loop_
_geom_bond_atom_site_label_1
_geom_bond_atom_site_label_2
_geom_bond_site_symmetry_2
_geom_bond_distance
_geom_bond_publ_flag
Ba1 O1 . 2.727(5) yes
Ba1 O3 . 2.771(7) yes
Ba1 N1SB . 2.776(15) yes
Ba1 N1SA . 2.788(11) yes
Ba1 O2 . 2.790(9) yes
Ba1 N1 . 2.877(8) yes
Ba1 N2 . 2.921(8) yes
Ba1 N2S . 2.950(8) yes
Ba1 N4 . 2.999(7) yes
Ba1 N3 . 3.020(7) yes
S1S C1S . 1.596(10) ?
O1 C1 . 1.434(10) ?
O1 C10 . 1.455(11) ?
N1SA C1S . 1.215(17) ?
N1SB C1S . 1.202(18) ?
N1 C17 . 1.433(12) ?
N1 N2 . 3.911(12) ?
N1 H1C . 0.9185 ?
N1 H1D . 1.0115 ?
C1 C2 . 1.513(13) ?
C1 H1A . 0.9700 ?
C1 H1B . 0.9700 ?
O2 C5 . 1.362(13) ?
O2 C4 . 1.393(15) ?
N2 C24 . 1.434(13) ?
N2 H2C . 1.0594 ?
N2 H2D . 1.0111 ?
S2S C2S . 1.646(10) ?
C2S N2S . 1.130(10) ?
C2 N3 . 1.480(11) ?
C2 H2A . 0.9700 ?
C2 H2B . 0.9700 ?
N3 C18 . 1.478(10) ?
N3 C3 . 1.516(11) ?
N3 N4 . 5.322(10) ?
O3 C6 . 1.330(12) ?
O3 C7 . 1.381(13) ?
C3 C4 . 1.493(16) ?
C3 H3A . 0.9700 ?
C3 H3B . 0.9700 ?
N4 C9 . 1.480(10) ?
N4 C8 . 1.499(10) ?
N4 C11 . 1.506(9) ?
C4 H4A . 0.9700 ?
C4 H4B . 0.9700 ?
C5 C6 . 1.423(15) ?
C5 H5A . 0.9700 ?
C5 H5B . 0.9700 ?
C6 H6A . 0.9700 ?
C6 H6B . 0.9700 ?
C7 C8 . 1.488(13) ?
C7 H7A . 0.9700 ?
C7 H7B . 0.9700 ?
C8 H8A . 0.9700 ?
C8 H8B . 0.9700 ?
C9 C10 . 1.502(12) ?
C9 H9A . 0.9700 ?
C9 H9B . 0.9700 ?
C10 H10A . 0.9700 ?
C10 H10B . 0.9700 ?
C11 C12 . 1.529(11) ?
C11 H11A . 0.9700 ?
C11 H11B . 0.9700 ?
C12 C17 . 1.393(12) ?
C12 C13 . 1.394(12) ?
C13 C14 . 1.387(14) ?
C13 H13 . 0.9300 ?
C14 C15 . 1.371(16) ?
C14 H14 . 0.9300 ?
C15 C16 . 1.360(15) ?
C15 H15 . 0.9300 ?
C16 C17 . 1.369(12) ?
C16 H16 . 0.9300 ?
C18 C19 . 1.514(13) ?
C18 H18A . 0.9700 ?
C18 H18B . 0.9700 ?
C19 C24 . 1.366(15) ?
C19 C20 . 1.395(13) ?
C20 C21 . 1.364(14) ?
C20 H20 . 0.9300 ?
C21 C22 . 1.367(14) ?
C21 H21 . 0.9300 ?
C22 C23 . 1.394(13) ?
C22 H22 . 0.9300 ?
C23 C24 . 1.404(15) ?
C23 H23 . 0.9300 ?

loop_
_geom_hbond_atom_site_label_D
_geom_hbond_atom_site_label_H
_geom_hbond_atom_site_label_A
_geom_hbond_site_symmetry_A
_geom_hbond_distance_DH
_geom_hbond_distance_HA
_geom_hbond_distance_DA
_geom_hbond_angle_DHA
N1 H1C N2S . 0.92 2.15 2.986(12) 151
N2 H2D S2S . 1.01 2.76 3.700(9) 155
N1 H1D S1S 2_646 1.01 2.86 3.577(9) 128
N2 H2C S1S 2_646 1.06 2.46 3.466(9) 157

loop_
_geom_torsion_atom_site_label_1
_geom_torsion_atom_site_label_2
_geom_torsion_atom_site_label_3
_geom_torsion_atom_site_label_4
_geom_torsion
O3 Ba1 O1 C1 -101.4(7)
N1SB Ba1 O1 C1 -82(4)
N1SA Ba1 O1 C1 -52.0(16)
O2 Ba1 O1 C1 -44.2(7)
N1 Ba1 O1 C1 162.3(6)
N2 Ba1 O1 C1 64.2(7)
N2S Ba1 O1 C1 121.8(7)
N4 Ba1 O1 C1 -160.1(7)
N3 Ba1 O1 C1 17.2(6)
O3 Ba1 O1 C10 43.2(6)
N1SB Ba1 O1 C10 62(4)
N1SA Ba1 O1 C10 92.6(16)
O2 Ba1 O1 C10 100.3(7)
N1 Ba1 O1 C10 -53.2(7)
N2 Ba1 O1 C10 -151.3(6)
N2S Ba1 O1 C10 -93.7(7)
N4 Ba1 O1 C10 -15.5(6)
N3 Ba1 O1 C10 161.7(7)
O1 Ba1 N1SA C1S -77(6)
O3 Ba1 N1SA C1S -25(5)
N1SB Ba1 N1SA C1S 51(4)
O2 Ba1 N1SA C1S -84(5)
N1 Ba1 N1SA C1S 74(5)
N2 Ba1 N1SA C1S 160(5)
N2S Ba1 N1SA C1S 112(5)
N4 Ba1 N1SA C1S 15(6)
N3 Ba1 N1SA C1S -136(5)
O1 Ba1 N1SB C1S 24(12)
O3 Ba1 N1SB C1S 44(8)
N1SA Ba1 N1SB C1S -56(4)
O2 Ba1 N1SB C1S -13(8)
N1 Ba1 N1SB C1S 149(9)
N2 Ba1 N1SB C1S -125(8)
N2S Ba1 N1SB C1S 175(7)
N4 Ba1 N1SB C1S 92(8)
N3 Ba1 N1SB C1S -63(9)
Ba1 N1SB C1S N1SA 58(4)
Ba1 N1SB C1S S1S -131(4)
Ba1 N1SA C1S N1SB -54(4)
Ba1 N1SA C1S S1S 136(3)
O1 Ba1 N1 C17 78.1(7)
O3 Ba1 N1 C17 -12.4(7)
N1SB Ba1 N1 C17 -80.6(17)
N1SA Ba1 N1 C17 -86.5(8)
O2 Ba1 N1 C17 -44.6(9)
N2 Ba1 N1 C17 -168.4(7)
N2S Ba1 N1 C17 123.1(7)
N4 Ba1 N1 C17 42.7(6)
N3 Ba1 N1 C17 165.5(6)
O1 Ba1 N1 N2 -113.5(3)
O3 Ba1 N1 N2 155.9(2)
N1SB Ba1 N1 N2 87.7(16)
N1SA Ba1 N1 N2 81.9(5)
O2 Ba1 N1 N2 123.7(5)
N2S Ba1 N1 N2 -68.5(3)
N4 Ba1 N1 N2 -148.9(2)
N3 Ba1 N1 N2 -26.1(4)
C10 O1 C1 C2 165.8(8)
Ba1 O1 C1 C2 -47.2(9)
O1 Ba1 O2 C5 -108.0(10)
O3 Ba1 O2 C5 -14.3(9)
N1SB Ba1 O2 C5 58.4(18)
N1SA Ba1 O2 C5 68.2(11)
N1 Ba1 O2 C5 24.8(13)
N2 Ba1 O2 C5 142.0(9)
N2S Ba1 O2 C5 -134.3(8)
N4 Ba1 O2 C5 -51.9(10)
N3 Ba1 O2 C5 -172.4(10)
O1 Ba1 O2 C4 104.5(9)
O3 Ba1 O2 C4 -161.8(10)
N1SB Ba1 O2 C4 -89.1(18)
N1SA Ba1 O2 C4 -79.3(11)
N1 Ba1 O2 C4 -122.8(9)
N2 Ba1 O2 C4 -5.5(9)
N2S Ba1 O2 C4 78.2(11)
N4 Ba1 O2 C4 160.6(9)
N3 Ba1 O2 C4 40.1(8)
O1 Ba1 N2 C24 -98.8(8)
O3 Ba1 N2 C24 43.4(11)
N1SB Ba1 N2 C24 69.1(12)
N1SA Ba1 N2 C24 56.0(14)
O2 Ba1 N2 C24 -13.1(8)
N1 Ba1 N2 C24 139.3(8)
N2S Ba1 N2 C24 -159.2(8)
N4 Ba1 N2 C24 -172.2(7)
N3 Ba1 N2 C24 -54.6(8)
O1 Ba1 N2 N1 121.9(2)
O3 Ba1 N2 N1 -95.9(6)
N1SB Ba1 N2 N1 -70.2(10)
N1SA Ba1 N2 N1 -83.3(11)
O2 Ba1 N2 N1 -152.4(3)
N2S Ba1 N2 N1 61.5(3)
N4 Ba1 N2 N1 48.4(3)
N3 Ba1 N2 N1 166.1(2)
C17 N1 N2 C24 -27(3)
Ba1 N1 N2 C24 -69.9(11)
C17 N1 N2 Ba1 43(2)
O1 Ba1 N2S C2S -80.7(8)
O3 Ba1 N2S C2S -149.8(8)
N1SB Ba1 N2S C2S 110(2)
N1SA Ba1 N2S C2S 95.2(14)
O2 Ba1 N2S C2S -53.8(11)
N1 Ba1 N2S C2S 138.3(9)
N2 Ba1 N2S C2S 42.5(8)
N4 Ba1 N2S C2S -146.3(9)
N3 Ba1 N2S C2S -21.7(9)
O1 C1 C2 N3 65.8(11)
C1 C2 N3 C18 -170.2(8)
C1 C2 N3 C3 71.1(10)
C1 C2 N3 Ba1 -47.4(8)
C1 C2 N3 N4 -38.9(7)
O1 Ba1 N3 C18 133.0(7)
O3 Ba1 N3 C18 -154.3(6)
N1SB Ba1 N3 C18 -72.2(13)
N1SA Ba1 N3 C18 -74.0(9)
O2 Ba1 N3 C18 -134.4(7)
N1 Ba1 N3 C18 28.0(9)
N2 Ba1 N3 C18 -0.3(6)
N2S Ba1 N3 C18 64.5(6)
N4 Ba1 N3 C18 136.0(6)
O1 Ba1 N3 C2 15.3(5)
O3 Ba1 N3 C2 88.0(5)
N1SB Ba1 N3 C2 170.1(12)
N1SA Ba1 N3 C2 168.3(9)
O2 Ba1 N3 C2 107.9(6)
N1 Ba1 N3 C2 -89.8(6)
N2 Ba1 N3 C2 -118.0(5)
N2S Ba1 N3 C2 -53.2(5)
N4 Ba1 N3 C2 18.2(6)
O1 Ba1 N3 C3 -102.4(6)
O3 Ba1 N3 C3 -29.7(7)
N1SB Ba1 N3 C3 52.4(13)
N1SA Ba1 N3 C3 50.6(10)
O2 Ba1 N3 C3 -9.8(6)
N1 Ba1 N3 C3 152.5(6)
N2 Ba1 N3 C3 124.3(6)
N2S Ba1 N3 C3 -170.9(6)
N4 Ba1 N3 C3 -99.4(6)
O1 Ba1 N3 N4 -2.9(3)
O3 Ba1 N3 N4 69.7(3)
N1SB Ba1 N3 N4 151.8(11)
N1SA Ba1 N3 N4 150.0(8)
O2 Ba1 N3 N4 89.6(3)
N1 Ba1 N3 N4 -108.0(5)
N2 Ba1 N3 N4 -136.3(2)
N2S Ba1 N3 N4 -71.5(2)
O1 Ba1 O3 C6 73.2(10)
N1SB Ba1 O3 C6 -99.3(16)
N1SA Ba1 O3 C6 -85.2(15)
O2 Ba1 O3 C6 -4.8(10)
N1 Ba1 O3 C6 -165.6(10)
N2 Ba1 O3 C6 -72.3(14)
N2S Ba1 O3 C6 137.0(10)
N4 Ba1 O3 C6 133.1(11)
N3 Ba1 O3 C6 15.5(11)
O1 Ba1 O3 C7 -89.6(8)
N1SB Ba1 O3 C7 97.8(15)
N1SA Ba1 O3 C7 112.0(14)
O2 Ba1 O3 C7 -167.7(10)
N1 Ba1 O3 C7 31.6(9)
N2 Ba1 O3 C7 124.9(8)
N2S Ba1 O3 C7 -25.9(10)
N4 Ba1 O3 C7 -29.7(8)
N3 Ba1 O3 C7 -147.3(8)
C18 N3 C3 C4 109.2(11)
C2 N3 C3 C4 -133.3(10)
Ba1 N3 C3 C4 -18.5(11)
N4 N3 C3 C4 -48.3(11)
O1 Ba1 N4 C9 -16.2(5)
O3 Ba1 N4 C9 -118.8(6)
N1SB Ba1 N4 C9 -172.9(8)
N1SA Ba1 N4 C9 -164.2(13)
O2 Ba1 N4 C9 -82.9(5)
N1 Ba1 N4 C9 129.9(5)
N2 Ba1 N4 C9 76.9(6)
N2S Ba1 N4 C9 64.1(5)
N3 Ba1 N4 C9 -19.1(6)
O1 Ba1 N4 C8 103.1(5)
O3 Ba1 N4 C8 0.4(5)
N1SB Ba1 N4 C8 -53.7(8)
N1SA Ba1 N4 C8 -45.0(13)
O2 Ba1 N4 C8 36.4(5)
N1 Ba1 N4 C8 -110.9(5)
N2 Ba1 N4 C8 -163.8(5)
N2S Ba1 N4 C8 -176.6(6)
N3 Ba1 N4 C8 100.1(5)
O1 Ba1 N4 C11 -132.1(5)
O3 Ba1 N4 C11 125.3(6)
N1SB Ba1 N4 C11 71.2(8)
N1SA Ba1 N4 C11 79.9(13)
O2 Ba1 N4 C11 161.3(5)
N1 Ba1 N4 C11 14.0(5)
N2 Ba1 N4 C11 -38.9(6)
N2S Ba1 N4 C11 -51.7(5)
N3 Ba1 N4 C11 -135.0(5)
O1 Ba1 N4 N3 2.9(3)
O3 Ba1 N4 N3 -99.7(3)
N1SB Ba1 N4 N3 -153.8(7)
N1SA Ba1 N4 N3 -145.1(12)
O2 Ba1 N4 N3 -63.7(3)
N1 Ba1 N4 N3 149.0(3)
N2 Ba1 N4 N3 96.1(4)
N2S Ba1 N4 N3 83.3(3)
C18 N3 N4 C9 102.2(9)
C2 N3 N4 C9 -0.9(6)
C3 N3 N4 C9 -107.1(7)
Ba1 N3 N4 C9 161.1(6)
C18 N3 N4 C8 -150.2(9)
C2 N3 N4 C8 106.7(6)
C3 N3 N4 C8 0.4(7)
Ba1 N3 N4 C8 -91.3(5)
C18 N3 N4 C11 0.5(10)
C2 N3 N4 C11 -102.6(7)
C3 N3 N4 C11 151.2(8)
Ba1 N3 N4 C11 59.4(6)
C18 N3 N4 Ba1 -58.9(7)
C2 N3 N4 Ba1 -162.0(5)
C3 N3 N4 Ba1 91.8(6)
C5 O2 C4 C3 142.4(12)
Ba1 O2 C4 C3 -70.9(12)
N3 C3 C4 O2 59.5(15)
C4 O2 C5 C6 175.6(14)
Ba1 O2 C5 C6 31.9(16)
C7 O3 C6 C5 -176.7(12)
Ba1 O3 C6 C5 21.7(17)
O2 C5 C6 O3 -34.5(19)
C6 O3 C7 C8 -102.7(12)
Ba1 O3 C7 C8 60.9(11)
O3 C7 C8 N4 -59.6(12)
C9 N4 C8 C7 142.0(9)
C11 N4 C8 C7 -100.6(9)
Ba1 N4 C8 C7 26.3(10)
N3 N4 C8 C7 56.4(9)
C8 N4 C9 C10 -70.5(10)
C11 N4 C9 C10 169.7(8)
Ba1 N4 C9 C10 48.9(9)
N3 N4 C9 C10 39.8(7)
C1 O1 C10 C9 -167.9(8)
Ba1 O1 C10 C9 45.1(10)
N4 C9 C10 O1 -65.4(10)
C9 N4 C11 C12 177.5(7)
C8 N4 C11 C12 57.5(9)
Ba1 N4 C11 C12 -67.7(7)
N3 N4 C11 C12 -93.9(7)
N4 C11 C12 C17 77.6(10)
N4 C11 C12 C13 -102.5(11)
C17 C12 C13 C14 0.1(18)
C11 C12 C13 C14 -179.8(10)
C12 C13 C14 C15 1(2)
C13 C14 C15 C16 -2(2)
C14 C15 C16 C17 3.2(18)
C15 C16 C17 C12 -2.1(15)
C15 C16 C17 N1 -178.5(9)
C13 C12 C17 C16 0.5(15)
C11 C12 C17 C16 -179.5(8)
C13 C12 C17 N1 176.8(10)
C11 C12 C17 N1 -3.2(13)
Ba1 N1 C17 C16 117.6(8)
N2 N1 C17 C16 82(2)
Ba1 N1 C17 C12 -58.7(10)
N2 N1 C17 C12 -95(2)
C2 N3 C18 C19 172.0(8)
C3 N3 C18 C19 -69.4(9)
Ba1 N3 C18 C19 55.8(9)
N4 N3 C18 C19 81.9(10)
N3 C18 C19 C24 -79.1(11)
N3 C18 C19 C20 103.7(10)
C24 C19 C20 C21 2.1(14)
C18 C19 C20 C21 179.5(9)
C19 C20 C21 C22 0.7(16)
C20 C21 C22 C23 -2.6(16)
C21 C22 C23 C24 1.7(15)
C20 C19 C24 C23 -2.9(15)
C18 C19 C24 C23 179.7(9)
C20 C19 C24 N2 -179.9(10)
C18 C19 C24 N2 2.8(16)
C22 C23 C24 C19 1.1(16)
C22 C23 C24 N2 178.2(10)
Ba1 N2 C24 C19 68.0(12)
N1 N2 C24 C19 115.4(11)
Ba1 N2 C24 C23 -109.1(9)
N1 N2 C24 C23 -61.7(15)
